data_4134358
loop_
_publ_author_name
'Ramirez, Bianca L.'
'Lu, Connie C.'

_publ_section_title
;
 Rare-Earth Supported Nickel Catalysts for Alkyne Semihydrogenation:
 Chemo- and Regioselectivity Impacted by the Lewis Acidity and Size of the
 Support.
;
_journal_name_full 'Journal of the American Chemical Society'
_journal_paper_doi 10.1021/jacs.0c00905
_journal_year 2020
_chemical_formula_moiety 'C39 H63 N3 Ni P3 Y, C7 H8'
_chemical_formula_sum 'C46 H71 N3 Ni P3 Y'
_chemical_formula_weight 906.58
_chemical_name_common 17165-NiYL3
_space_group_crystal_system monoclinic
_space_group_IT_number 14
_space_group_name_Hall '-P 2ybc'
_space_group_name_H-M_alt 'P 1 21/c 1'
_atom_sites_solution_hydrogens geom
_audit_creation_method SHELXL-2016/6
_cell_angle_alpha 90
_cell_angle_beta 95.0170(10)
_cell_angle_gamma 90
_cell_formula_units_Z 4
_cell_length_a 12.8967(5)
_cell_length_b 14.0478(5)
_cell_length_c 25.5457(9)
_cell_measurement_reflns_used 9918
_cell_measurement_temperature 123(2)
_cell_measurement_theta_max 32.90
_cell_measurement_theta_min 2.35
_cell_volume 4610.4(3)
_computing_cell_refinement 'Bruker SAINT'
_computing_data_collection 'Bruker APEX3'
_computing_data_reduction 'Bruker SAINT'
_computing_molecular_graphics 'ShelXle Rev. 712 (Huebschle, 2011)'
_computing_publication_material 'Bruker SHELXTL'
_computing_structure_refinement 'SHELXL-2014 (Sheldrick, 2014)'
_computing_structure_solution 'SHELXS-97 (Sheldrick, 2008)'
_diffrn_ambient_temperature 123(2)
_diffrn_measured_fraction_theta_full 0.999
_diffrn_measured_fraction_theta_max 0.999
_diffrn_measurement_device_type 'Bruker PHOTON-II CMOS'
_diffrn_measurement_method '\f and \w scans'
_diffrn_radiation_type MoK\a
_diffrn_radiation_wavelength 0.71073
_diffrn_reflns_av_R_equivalents 0.0860
_diffrn_reflns_av_unetI/netI 0.0863
_diffrn_reflns_Laue_measured_fraction_full 0.999
_diffrn_reflns_Laue_measured_fraction_max 0.999
_diffrn_reflns_limit_h_max 19
_diffrn_reflns_limit_h_min -19
_diffrn_reflns_limit_k_max 18
_diffrn_reflns_limit_k_min -21
_diffrn_reflns_limit_l_max 36
_diffrn_reflns_limit_l_min -38
_diffrn_reflns_number 78598
_diffrn_reflns_point_group_measured_fraction_full 0.999
_diffrn_reflns_point_group_measured_fraction_max 0.999
_diffrn_reflns_theta_full 25.242
_diffrn_reflns_theta_max 32.576
_diffrn_reflns_theta_min 2.148
_diffrn_source 'I\uS 3.0 Microfocus Tube'
_exptl_absorpt_coefficient_mu 1.799
_exptl_absorpt_correction_type multi-scan
_exptl_absorpt_process_details 'SADABS, R. Blessing, 1995'
_exptl_crystal_colour red
_exptl_crystal_density_diffrn 1.306
_exptl_crystal_description block
_exptl_crystal_F_000 1920
_exptl_crystal_size_max 0.12
_exptl_crystal_size_mid 0.11
_exptl_crystal_size_min 0.05
_exptl_transmission_factor_max 0.7465
_exptl_transmission_factor_min 0.6840
_refine_diff_density_max 0.468
_refine_diff_density_min -0.537
_refine_diff_density_rms 0.093
_refine_ls_extinction_method none
_refine_ls_goodness_of_fit_ref 1.005
_refine_ls_hydrogen_treatment constr
_refine_ls_matrix_type full
_refine_ls_number_parameters 523
_refine_ls_number_reflns 16776
_refine_ls_number_restraints 15
_refine_ls_restrained_S_all 1.005
_refine_ls_R_factor_all 0.1066
_refine_ls_R_factor_gt 0.0465
_refine_ls_shift/su_max 0.001
_refine_ls_shift/su_mean 0.000
_refine_ls_structure_factor_coef Fsqd
_refine_ls_weighting_details 'w=1/[\s^2^(Fo^2^)+(0.0269P)^2^+1.5086P] where P=(Fo^2^+2Fc^2^)/3'
_refine_ls_weighting_scheme calc
_refine_ls_wR_factor_gt 0.0753
_refine_ls_wR_factor_ref 0.0891
_reflns_Friedel_coverage 0.000
_reflns_number_gt 10275
_reflns_number_total 16776
_reflns_threshold_expression 'I > 2\s(I)'
_cod_data_source_file ja0c00905_si_001.cif
_cod_data_source_block 17165_Complex-7_NiY
_cod_original_sg_symbol_H-M 'P 21/c'
_cod_database_code 4134358
_shelx_shelxl_version_number 2016/6
_shelx_space_group_comment
;
The symmetry employed for this shelxl refinement is uniquely defined
by the following loop, which should always be used as a source of
symmetry information in preference to the above space-group names.
They are only intended as comments.
;

loop_
_space_group_symop_operation_xyz
'x, y, z'
'-x, y+1/2, -z+1/2'
'-x, -y, -z'
'x, -y-1/2, z-1/2'

loop_
_atom_site_label
_atom_site_type_symbol
_atom_site_fract_x
_atom_site_fract_y
_atom_site_fract_z
_atom_site_U_iso_or_equiv
_atom_site_adp_type
_atom_site_occupancy
_atom_site_site_symmetry_order
_atom_site_calc_flag
_atom_site_refinement_flags_posn
_atom_site_refinement_flags_adp
_atom_site_refinement_flags_occupancy
_atom_site_disorder_assembly
_atom_site_disorder_group
Y1 Y 0.47657(2) 0.75744(2) 0.32983(2) 0.01494(5) Uani 1 1 d . . . . .
Ni1 Ni 0.65807(2) 0.75865(2) 0.37114(2) 0.01427(6) Uani 1 1 d . . . . .
P1 P 0.63676(4) 0.91431(4) 0.38286(2) 0.01722(11) Uani 1 1 d . . . . .
N1 N 0.42313(14) 0.90330(12) 0.35388(7) 0.0203(4) Uani 1 1 d . . . . .
C1 C 0.32349(17) 0.94072(15) 0.35193(8) 0.0205(5) Uani 1 1 d . . . . .
P2 P 0.60945(4) 0.65387(4) 0.42910(2) 0.01730(11) Uani 1 1 d . . . . .
N2 N 0.42060(13) 0.62866(12) 0.37223(7) 0.0194(4) Uani 1 1 d . . . . .
C2 C 0.24494(17) 0.90183(15) 0.31651(9) 0.0240(5) Uani 1 1 d . . . . .
H2 H 0.262527 0.851473 0.294096 0.029 Uiso 1 1 calc R U . . .
P3 P 0.71532(4) 0.70412(4) 0.29664(2) 0.01519(11) Uani 1 1 d . . . . .
N3 N 0.52116(13) 0.73288(12) 0.24769(7) 0.0176(4) Uani 1 1 d . . . . .
C3 C 0.14370(18) 0.93386(16) 0.31305(10) 0.0293(5) Uani 1 1 d . . . . .
H3 H 0.093091 0.904966 0.288846 0.035 Uiso 1 1 calc R U . . .
C4 C 0.11496(19) 1.00800(18) 0.34463(10) 0.0337(6) Uani 1 1 d . . . . .
H4 H 0.044980 1.029763 0.342666 0.040 Uiso 1 1 calc R U . . .
C5 C 0.19026(19) 1.04931(17) 0.37888(10) 0.0325(6) Uani 1 1 d . . . . .
H5 H 0.171774 1.100787 0.400317 0.039 Uiso 1 1 calc R U . . .
C6 C 0.29288(18) 1.01736(16) 0.38282(9) 0.0261(5) Uani 1 1 d . . . . .
H6 H 0.343078 1.047641 0.406685 0.031 Uiso 1 1 calc R U . . .
C7 C 0.50037(16) 0.95776(14) 0.38640(9) 0.0219(5) Uani 1 1 d . . . . .
H7A H 0.483129 0.954868 0.423380 0.026 Uiso 1 1 calc R U . . .
H7B H 0.496430 1.025247 0.375238 0.026 Uiso 1 1 calc R U . . .
C8 C 0.68157(16) 1.00525(14) 0.33692(8) 0.0206(4) Uani 1 1 d . . . . .
H8 H 0.655555 1.068415 0.348205 0.025 Uiso 1 1 calc R U . . .
C9 C 0.62949(18) 0.98519(16) 0.28196(8) 0.0271(5) Uani 1 1 d . . . . .
H9A H 0.643231 1.038054 0.258510 0.041 Uiso 1 1 calc R U . . .
H9B H 0.554228 0.978498 0.283708 0.041 Uiso 1 1 calc R U . . .
H9C H 0.657604 0.926163 0.268438 0.041 Uiso 1 1 calc R U . . .
C10 C 0.79935(17) 1.01324(15) 0.33641(9) 0.0257(5) Uani 1 1 d . . . . .
H10A H 0.815934 1.051131 0.306033 0.038 Uiso 1 1 calc R U . . .
H10B H 0.829437 0.949479 0.334082 0.038 Uiso 1 1 calc R U . . .
H10C H 0.828408 1.044246 0.368799 0.038 Uiso 1 1 calc R U . . .
C11 C 0.69287(17) 0.95236(15) 0.44883(8) 0.0220(5) Uani 1 1 d . . . . .
H11 H 0.649572 0.920994 0.474502 0.026 Uiso 1 1 calc R U . . .
C12 C 0.80371(18) 0.91489(16) 0.46162(9) 0.0284(5) Uani 1 1 d . . . . .
H12A H 0.805127 0.846169 0.455126 0.043 Uiso 1 1 calc R U . . .
H12B H 0.826014 0.927513 0.498630 0.043 Uiso 1 1 calc R U . . .
H12C H 0.850916 0.947016 0.439292 0.043 Uiso 1 1 calc R U . . .
C13 C 0.6857(2) 1.05943(16) 0.45925(10) 0.0313(6) Uani 1 1 d . . . . .
H13A H 0.731938 1.093660 0.437283 0.047 Uiso 1 1 calc R U . . .
H13B H 0.706677 1.072284 0.496376 0.047 Uiso 1 1 calc R U . . .
H13C H 0.613872 1.080842 0.450757 0.047 Uiso 1 1 calc R U . . .
C14 C 0.32949(16) 0.57933(15) 0.35770(8) 0.0185(4) Uani 1 1 d . . . . .
C15 C 0.24303(17) 0.63017(16) 0.33494(9) 0.0243(5) Uani 1 1 d . . . . .
H15 H 0.247393 0.697463 0.332191 0.029 Uiso 1 1 calc R U . . .
C16 C 0.15208(18) 0.58508(18) 0.31649(9) 0.0307(5) Uani 1 1 d . . . . .
H16 H 0.096078 0.621350 0.300157 0.037 Uiso 1 1 calc R U . . .
C17 C 0.14154(19) 0.48744(18) 0.32153(10) 0.0330(6) Uani 1 1 d . . . . .
H17 H 0.079093 0.456273 0.308634 0.040 Uiso 1 1 calc R U . . .
C18 C 0.22421(18) 0.43619(16) 0.34582(9) 0.0272(5) Uani 1 1 d . . . . .
H18 H 0.217442 0.369418 0.350351 0.033 Uiso 1 1 calc R U . . .
C19 C 0.31667(16) 0.48085(14) 0.36363(8) 0.0202(4) Uani 1 1 d . . . . .
H19 H 0.372157 0.444127 0.380102 0.024 Uiso 1 1 calc R U . . .
C20 C 0.49877(16) 0.57554(14) 0.40518(8) 0.0192(4) Uani 1 1 d . . . . .
H20A H 0.525005 0.522193 0.384723 0.023 Uiso 1 1 calc R U . . .
H20B H 0.466485 0.548387 0.435622 0.023 Uiso 1 1 calc R U . . .
C21 C 0.56468(18) 0.68867(15) 0.49379(8) 0.0242(5) Uani 1 1 d . . . . .
H21 H 0.541821 0.629130 0.510895 0.029 Uiso 1 1 calc R U . . .
C22 C 0.4688(2) 0.75283(16) 0.48460(9) 0.0332(6) Uani 1 1 d . . . . .
H22A H 0.487725 0.811219 0.466718 0.050 Uiso 1 1 calc R U . . .
H22B H 0.443060 0.769114 0.518447 0.050 Uiso 1 1 calc R U . . .
H22C H 0.414266 0.719225 0.462750 0.050 Uiso 1 1 calc R U . . .
C23 C 0.6488(2) 0.73390(16) 0.53138(9) 0.0333(6) Uani 1 1 d . . . . .
H23A H 0.680886 0.786874 0.513756 0.050 Uiso 1 1 calc R U . . .
H23B H 0.701957 0.686254 0.542084 0.050 Uiso 1 1 calc R U . . .
H23C H 0.617604 0.757688 0.562479 0.050 Uiso 1 1 calc R U . . .
C24 C 0.71188(16) 0.56320(14) 0.44497(8) 0.0189(4) Uani 1 1 d . . . . .
H24 H 0.715341 0.524897 0.412176 0.023 Uiso 1 1 calc R U . . .
C25 C 0.68869(17) 0.49167(15) 0.48769(8) 0.0241(5) Uani 1 1 d . . . . .
H25A H 0.618032 0.466595 0.480226 0.036 Uiso 1 1 calc R U . . .
H25B H 0.694377 0.523472 0.521964 0.036 Uiso 1 1 calc R U . . .
H25C H 0.738823 0.439181 0.488200 0.036 Uiso 1 1 calc R U . . .
C26 C 0.81961(17) 0.60810(16) 0.45597(9) 0.0272(5) Uani 1 1 d . . . . .
H26A H 0.830740 0.654966 0.428604 0.041 Uiso 1 1 calc R U . . .
H26B H 0.872978 0.558427 0.456062 0.041 Uiso 1 1 calc R U . . .
H26C H 0.824145 0.639683 0.490304 0.041 Uiso 1 1 calc R U . . .
C27 C 0.44901(16) 0.75259(14) 0.20632(8) 0.0178(4) Uani 1 1 d . . . . .
C28 C 0.34242(16) 0.73854(14) 0.21330(8) 0.0208(4) Uani 1 1 d . . . . .
H28 H 0.323597 0.711975 0.245326 0.025 Uiso 1 1 calc R U . . .
C29 C 0.26468(18) 0.76261(15) 0.17452(9) 0.0264(5) Uani 1 1 d . . . . .
H29 H 0.193784 0.754314 0.180912 0.032 Uiso 1 1 calc R U . . .
C30 C 0.28907(19) 0.79848(16) 0.12670(9) 0.0289(5) Uani 1 1 d . . . . .
H30 H 0.235858 0.815206 0.100222 0.035 Uiso 1 1 calc R U . . .
C31 C 0.39308(19) 0.80939(15) 0.11844(9) 0.0262(5) Uani 1 1 d . . . . .
H31 H 0.411049 0.833272 0.085630 0.031 Uiso 1 1 calc R U . . .
C32 C 0.47148(18) 0.78635(15) 0.15680(8) 0.0217(5) Uani 1 1 d . . . . .
H32 H 0.542025 0.793520 0.149490 0.026 Uiso 1 1 calc R U . . .
C33 C 0.63041(16) 0.73313(14) 0.23629(8) 0.0193(4) Uani 1 1 d . . . . .
H33A H 0.649056 0.796616 0.223139 0.023 Uiso 1 1 calc R U . . .
H33B H 0.641048 0.685654 0.208624 0.023 Uiso 1 1 calc R U . . .
C34 C 0.74015(16) 0.57674(14) 0.28255(8) 0.0187(4) Uani 1 1 d . . . . .
H34 H 0.758069 0.573081 0.245304 0.022 Uiso 1 1 calc R U . . .
C35 C 0.83003(16) 0.53097(14) 0.31651(9) 0.0222(5) Uani 1 1 d . . . . .
H35A H 0.831738 0.462530 0.309208 0.033 Uiso 1 1 calc R U . . .
H35B H 0.820154 0.541047 0.353712 0.033 Uiso 1 1 calc R U . . .
H35C H 0.895859 0.559974 0.308406 0.033 Uiso 1 1 calc R U . . .
C36 C 0.63896(17) 0.52024(15) 0.28572(9) 0.0234(5) Uani 1 1 d . . . . .
H36A H 0.582335 0.551536 0.264122 0.035 Uiso 1 1 calc R U . . .
H36B H 0.621742 0.517717 0.322305 0.035 Uiso 1 1 calc R U . . .
H36C H 0.648210 0.455409 0.272746 0.035 Uiso 1 1 calc R U . . .
C37 C 0.83878(16) 0.76489(14) 0.28397(8) 0.0189(4) Uani 1 1 d . . . . .
H37 H 0.819986 0.832754 0.276032 0.023 Uiso 1 1 calc R U . . .
C38 C 0.89122(17) 0.72819(15) 0.23651(9) 0.0246(5) Uani 1 1 d . . . . .
H38A H 0.840366 0.726687 0.205677 0.037 Uiso 1 1 calc R U . . .
H38B H 0.918037 0.663843 0.243810 0.037 Uiso 1 1 calc R U . . .
H38C H 0.948863 0.770526 0.229599 0.037 Uiso 1 1 calc R U . . .
C39 C 0.91358(17) 0.76671(15) 0.33413(9) 0.0238(5) Uani 1 1 d . . . . .
H39A H 0.937974 0.701964 0.342514 0.036 Uiso 1 1 calc R U . . .
H39B H 0.877238 0.791804 0.363301 0.036 Uiso 1 1 calc R U . . .
H39C H 0.973266 0.807524 0.328586 0.036 Uiso 1 1 calc R U . . .
C40 C 0.993(2) 0.7133(6) 0.5899(6) 0.0728(17) Uani 0.717(3) 1 d D . P A 1
H40A H 0.918978 0.695574 0.583742 0.109 Uiso 0.717(3) 1 calc R U P A 1
H40B H 0.999572 0.767612 0.613990 0.109 Uiso 0.717(3) 1 calc R U P A 1
H40C H 1.032328 0.659242 0.605351 0.109 Uiso 0.717(3) 1 calc R U P A 1
C41 C 1.0331(3) 0.7397(3) 0.53913(15) 0.0428(9) Uani 0.717(3) 1 d D . P A 1
C42 C 1.0679(5) 0.6722(3) 0.5057(2) 0.0361(11) Uani 0.717(3) 1 d D . P A 1
H42 H 1.065345 0.607066 0.515588 0.043 Uiso 0.717(3) 1 calc R U P A 1
C43 C 1.1064(3) 0.6948(3) 0.45812(19) 0.0490(10) Uani 0.717(3) 1 d D . P A 1
H43 H 1.130139 0.646667 0.435947 0.059 Uiso 0.717(3) 1 calc R U P A 1
C44 C 1.1093(4) 0.7920(4) 0.4438(2) 0.0549(15) Uani 0.717(3) 1 d D . P A 1
H44 H 1.135650 0.810611 0.411790 0.066 Uiso 0.717(3) 1 calc R U P A 1
C45 C 1.0735(3) 0.8585(3) 0.4767(2) 0.0527(11) Uani 0.717(3) 1 d D . P A 1
H45 H 1.073942 0.923584 0.466679 0.063 Uiso 0.717(3) 1 calc R U P A 1
C46 C 1.0371(6) 0.8345(5) 0.5235(4) 0.0493(15) Uani 0.717(3) 1 d D . P A 1
H46 H 1.014242 0.883037 0.545681 0.059 Uiso 0.717(3) 1 calc R U P A 1
C40' C 1.1277(12) 0.7410(11) 0.4432(5) 0.0549(15) Uani 0.283(3) 1 d D . P A 2
H40D H 1.102560 0.687458 0.420926 0.082 Uiso 0.283(3) 1 calc R U P A 2
H40E H 1.203763 0.738555 0.448729 0.082 Uiso 0.283(3) 1 calc R U P A 2
H40F H 1.106326 0.800994 0.425872 0.082 Uiso 0.283(3) 1 calc R U P A 2
C41' C 1.0831(7) 0.7348(9) 0.4942(4) 0.0428(9) Uani 0.283(3) 1 d D . P A 2
C42' C 1.0596(16) 0.6481(11) 0.5167(7) 0.0361(11) Uani 0.283(3) 1 d D . P A 2
H42' H 1.074077 0.590447 0.499277 0.043 Uiso 0.283(3) 1 calc R U P A 2
C43' C 1.0156(8) 0.6448(8) 0.5640(4) 0.0490(10) Uani 0.283(3) 1 d D . P A 2
H43' H 0.998111 0.585667 0.578958 0.059 Uiso 0.283(3) 1 calc R U P A 2
C44' C 0.997(5) 0.7313(14) 0.5894(15) 0.0728(17) Uani 0.283(3) 1 d D . P A 2
H44' H 0.969662 0.731673 0.622652 0.087 Uiso 0.283(3) 1 calc R U P A 2
C45' C 1.0204(8) 0.8149(8) 0.5654(5) 0.0527(11) Uani 0.283(3) 1 d D . P A 2
H45' H 1.007037 0.872863 0.582793 0.063 Uiso 0.283(3) 1 calc R U P A 2
C46' C 1.060(2) 0.8197(12) 0.5193(11) 0.0493(15) Uani 0.283(3) 1 d D . P A 2
H46' H 1.073288 0.879450 0.503793 0.059 Uiso 0.283(3) 1 calc R U P A 2

loop_
_atom_site_aniso_label
_atom_site_aniso_U_11
_atom_site_aniso_U_22
_atom_site_aniso_U_33
_atom_site_aniso_U_23
_atom_site_aniso_U_13
_atom_site_aniso_U_12
Y1 0.01457(9) 0.01351(9) 0.01692(10) 0.00096(8) 0.00247(7) 0.00064(8)
Ni1 0.01506(12) 0.01272(12) 0.01522(13) -0.00009(10) 0.00238(9) 0.00002(10)
P1 0.0194(3) 0.0131(2) 0.0194(3) -0.0006(2) 0.0025(2) 0.0012(2)
N1 0.0204(9) 0.0176(9) 0.0232(10) -0.0005(7) 0.0033(7) 0.0017(7)
C1 0.0206(11) 0.0183(10) 0.0234(12) 0.0072(8) 0.0067(9) 0.0019(8)
P2 0.0208(3) 0.0155(2) 0.0162(3) 0.0004(2) 0.0048(2) -0.0007(2)
N2 0.0171(9) 0.0171(9) 0.0244(10) 0.0038(7) 0.0038(7) -0.0003(7)
C2 0.0278(13) 0.0190(11) 0.0257(12) 0.0066(9) 0.0048(10) -0.0014(9)
P3 0.0155(3) 0.0142(2) 0.0162(3) -0.00076(19) 0.0028(2) 0.0005(2)
N3 0.0164(9) 0.0203(9) 0.0162(9) 0.0009(7) 0.0015(7) 0.0003(7)
C3 0.0243(13) 0.0301(13) 0.0336(14) 0.0111(10) 0.0036(10) -0.0050(10)
C4 0.0213(12) 0.0404(15) 0.0409(16) 0.0139(12) 0.0098(11) 0.0072(11)
C5 0.0301(14) 0.0330(13) 0.0363(15) 0.0022(11) 0.0134(11) 0.0122(11)
C6 0.0251(12) 0.0256(12) 0.0282(13) -0.0010(9) 0.0062(10) 0.0059(10)
C7 0.0249(12) 0.0158(10) 0.0252(12) -0.0004(8) 0.0045(9) 0.0029(9)
C8 0.0249(12) 0.0135(9) 0.0236(12) 0.0013(8) 0.0033(9) 0.0006(8)
C9 0.0340(14) 0.0212(11) 0.0262(13) 0.0050(9) 0.0026(10) -0.0005(10)
C10 0.0303(13) 0.0190(11) 0.0284(13) 0.0018(9) 0.0070(10) -0.0033(9)
C11 0.0275(12) 0.0186(10) 0.0202(12) -0.0020(8) 0.0033(9) 0.0013(9)
C12 0.0322(13) 0.0286(12) 0.0235(12) -0.0026(9) -0.0028(10) 0.0017(10)
C13 0.0389(15) 0.0229(12) 0.0316(14) -0.0095(10) -0.0007(11) 0.0021(10)
C14 0.0198(11) 0.0210(10) 0.0156(10) 0.0000(8) 0.0068(8) -0.0004(8)
C15 0.0235(12) 0.0228(11) 0.0278(13) 0.0046(9) 0.0094(10) 0.0033(9)
C16 0.0217(12) 0.0405(14) 0.0302(14) 0.0018(11) 0.0044(10) 0.0056(11)
C17 0.0216(12) 0.0406(15) 0.0365(15) -0.0077(11) 0.0014(11) -0.0070(11)
C18 0.0280(13) 0.0252(12) 0.0287(13) -0.0049(9) 0.0048(10) -0.0037(10)
C19 0.0200(11) 0.0197(10) 0.0216(11) -0.0004(8) 0.0052(9) 0.0008(8)
C20 0.0206(11) 0.0169(10) 0.0208(11) 0.0021(8) 0.0056(8) -0.0015(8)
C21 0.0347(13) 0.0199(11) 0.0195(11) 0.0003(8) 0.0105(10) -0.0003(9)
C22 0.0461(15) 0.0258(12) 0.0307(13) 0.0015(10) 0.0201(11) 0.0082(11)
C23 0.0562(17) 0.0236(12) 0.0210(12) -0.0024(9) 0.0098(11) -0.0078(11)
C24 0.0208(11) 0.0190(10) 0.0174(11) 0.0018(8) 0.0043(8) -0.0010(8)
C25 0.0266(12) 0.0231(11) 0.0228(12) 0.0051(9) 0.0032(9) 0.0003(9)
C26 0.0248(12) 0.0284(12) 0.0279(13) 0.0009(9) -0.0005(10) -0.0026(10)
C27 0.0215(10) 0.0133(9) 0.0183(10) -0.0031(8) 0.0009(8) 0.0026(8)
C28 0.0221(11) 0.0177(10) 0.0226(11) -0.0025(8) 0.0017(8) -0.0001(9)
C29 0.0201(11) 0.0218(11) 0.0360(14) -0.0070(10) -0.0037(9) 0.0021(9)
C30 0.0305(13) 0.0255(12) 0.0285(13) 0.0000(10) -0.0101(10) 0.0073(10)
C31 0.0354(14) 0.0245(11) 0.0181(12) 0.0022(9) -0.0017(10) 0.0044(10)
C32 0.0237(11) 0.0222(11) 0.0193(11) -0.0009(8) 0.0033(9) 0.0002(9)
C33 0.0198(10) 0.0195(10) 0.0186(11) 0.0001(8) 0.0029(8) 0.0018(8)
C34 0.0212(11) 0.0168(10) 0.0185(11) -0.0018(8) 0.0044(8) 0.0018(8)
C35 0.0228(11) 0.0179(10) 0.0269(12) 0.0005(8) 0.0068(9) 0.0026(9)
C36 0.0242(12) 0.0195(11) 0.0268(12) -0.0042(9) 0.0040(9) -0.0024(9)
C37 0.0189(10) 0.0152(10) 0.0235(11) 0.0009(8) 0.0058(8) -0.0002(8)
C38 0.0226(11) 0.0258(12) 0.0270(12) 0.0022(9) 0.0116(9) 0.0000(9)
C39 0.0191(11) 0.0238(11) 0.0285(12) 0.0000(9) 0.0021(9) -0.0041(9)
C40 0.027(3) 0.146(5) 0.045(2) 0.004(4) 0.0055(16) 0.003(5)
C41 0.0214(16) 0.069(3) 0.037(2) 0.002(2) -0.0049(14) 0.0080(18)
C42 0.0255(19) 0.035(3) 0.046(3) 0.010(2) -0.009(2) 0.002(2)
C43 0.037(2) 0.060(3) 0.048(3) 0.001(2) -0.009(2) 0.005(2)
C44 0.043(3) 0.071(4) 0.048(2) 0.026(3) -0.012(2) -0.012(3)
C45 0.031(2) 0.050(2) 0.075(3) 0.002(2) -0.012(2) -0.0063(18)
C46 0.032(5) 0.050(3) 0.064(3) -0.008(2) -0.009(3) 0.005(2)
C40' 0.043(3) 0.071(4) 0.048(2) 0.026(3) -0.012(2) -0.012(3)
C41' 0.0214(16) 0.069(3) 0.037(2) 0.002(2) -0.0049(14) 0.0080(18)
C42' 0.0255(19) 0.035(3) 0.046(3) 0.010(2) -0.009(2) 0.002(2)
C43' 0.037(2) 0.060(3) 0.048(3) 0.001(2) -0.009(2) 0.005(2)
C44' 0.027(3) 0.146(5) 0.045(2) 0.004(4) 0.0055(16) 0.003(5)
C45' 0.031(2) 0.050(2) 0.075(3) 0.002(2) -0.012(2) -0.0063(18)
C46' 0.032(5) 0.050(3) 0.064(3) -0.008(2) -0.009(3) 0.005(2)

loop_
_atom_type_symbol
_atom_type_description
_atom_type_scat_dispersion_real
_atom_type_scat_dispersion_imag
_atom_type_scat_source
C C 0.0033 0.0016 'International Tables Vol C Tables 4.2.6.8 and 6.1.1.4'
H H 0.0000 0.0000 'International Tables Vol C Tables 4.2.6.8 and 6.1.1.4'
N N 0.0061 0.0033 'International Tables Vol C Tables 4.2.6.8 and 6.1.1.4'
P P 0.1023 0.0942 'International Tables Vol C Tables 4.2.6.8 and 6.1.1.4'
Ni Ni 0.3393 1.1124 'International Tables Vol C Tables 4.2.6.8 and 6.1.1.4'
Y Y -2.7962 3.5667 'International Tables Vol C Tables 4.2.6.8 and 6.1.1.4'

loop_
_geom_angle_atom_site_label_1
_geom_angle_atom_site_label_2
_geom_angle_atom_site_label_3
_geom_angle
_geom_angle_site_symmetry_1
_geom_angle_site_symmetry_3
_geom_angle_publ_flag
N3 Y1 N2 116.28(6) . . ?
N3 Y1 N1 120.03(6) . . ?
N2 Y1 N1 118.50(6) . . ?
N3 Y1 Ni1 95.11(4) . . ?
N2 Y1 Ni1 97.50(4) . . ?
N1 Y1 Ni1 100.17(5) . . ?
N3 Y1 P1 106.80(4) . . ?
N2 Y1 P1 124.31(5) . . ?
N1 Y1 P1 57.88(5) . . ?
Ni1 Y1 P1 43.405(12) . . ?
N3 Y1 P2 119.66(4) . . ?
N2 Y1 P2 55.98(4) . . ?
N1 Y1 P2 110.07(5) . . ?
Ni1 Y1 P2 42.576(12) . . ?
P1 Y1 P2 72.940(14) . . ?
N3 Y1 P3 54.13(4) . . ?
N2 Y1 P3 106.36(4) . . ?
N1 Y1 P3 125.42(5) . . ?
Ni1 Y1 P3 41.886(11) . . ?
P1 Y1 P3 71.992(14) . . ?
P2 Y1 P3 70.505(14) . . ?
P2 Ni1 P1 121.11(2) . . ?
P2 Ni1 P3 118.34(2) . . ?
P1 Ni1 P3 120.30(2) . . ?
P2 Ni1 Y1 88.169(17) . . ?
P1 Ni1 Y1 86.617(17) . . ?
P3 Ni1 Y1 90.288(17) . . ?
C11 P1 C8 104.92(10) . . ?
C11 P1 C7 98.97(10) . . ?
C8 P1 C7 98.72(10) . . ?
C11 P1 Ni1 111.24(7) . . ?
C8 P1 Ni1 122.72(7) . . ?
C7 P1 Ni1 117.02(7) . . ?
C11 P1 Y1 139.57(7) . . ?
C8 P1 Y1 115.19(7) . . ?
C7 P1 Y1 70.97(7) . . ?
Ni1 P1 Y1 49.977(13) . . ?
C1 N1 C7 114.01(17) . . ?
C1 N1 Y1 129.59(14) . . ?
C7 N1 Y1 114.88(13) . . ?
N1 C1 C2 119.3(2) . . ?
N1 C1 C6 125.0(2) . . ?
C2 C1 C6 115.8(2) . . ?
C24 P2 C20 100.18(9) . . ?
C24 P2 C21 104.85(10) . . ?
C20 P2 C21 99.09(10) . . ?
C24 P2 Ni1 111.37(7) . . ?
C20 P2 Ni1 115.26(7) . . ?
C21 P2 Ni1 123.09(7) . . ?
C24 P2 Y1 142.10(7) . . ?
C20 P2 Y1 71.00(6) . . ?
C21 P2 Y1 112.87(7) . . ?
Ni1 P2 Y1 49.255(13) . . ?
C14 N2 C20 115.15(16) . . ?
C14 N2 Y1 124.80(13) . . ?
C20 N2 Y1 116.88(12) . . ?
C3 C2 C1 122.6(2) . . ?
C3 C2 H2 118.7 . . ?
C1 C2 H2 118.7 . . ?
C33 P3 C34 98.61(9) . . ?
C33 P3 C37 101.92(9) . . ?
C34 P3 C37 104.11(9) . . ?
C33 P3 Ni1 114.64(7) . . ?
C34 P3 Ni1 124.74(7) . . ?
C37 P3 Ni1 110.01(7) . . ?
C33 P3 Y1 70.89(7) . . ?
C34 P3 Y1 116.24(7) . . ?
C37 P3 Y1 139.59(7) . . ?
Ni1 P3 Y1 47.826(12) . . ?
C27 N3 C33 116.45(16) . . ?
C27 N3 Y1 118.38(13) . . ?
C33 N3 Y1 120.94(12) . . ?
C2 C3 C4 120.5(2) . . ?
C2 C3 H3 119.7 . . ?
C4 C3 H3 119.7 . . ?
C5 C4 C3 118.4(2) . . ?
C5 C4 H4 120.8 . . ?
C3 C4 H4 120.8 . . ?
C4 C5 C6 121.5(2) . . ?
C4 C5 H5 119.2 . . ?
C6 C5 H5 119.2 . . ?
C5 C6 C1 121.0(2) . . ?
C5 C6 H6 119.5 . . ?
C1 C6 H6 119.5 . . ?
N1 C7 P1 113.56(14) . . ?
N1 C7 H7A 108.9 . . ?
P1 C7 H7A 108.9 . . ?
N1 C7 H7B 108.9 . . ?
P1 C7 H7B 108.9 . . ?
H7A C7 H7B 107.7 . . ?
C10 C8 C9 111.35(18) . . ?
C10 C8 P1 114.87(14) . . ?
C9 C8 P1 108.48(14) . . ?
C10 C8 H8 107.3 . . ?
C9 C8 H8 107.3 . . ?
P1 C8 H8 107.3 . . ?
C8 C9 H9A 109.5 . . ?
C8 C9 H9B 109.5 . . ?
H9A C9 H9B 109.5 . . ?
C8 C9 H9C 109.5 . . ?
H9A C9 H9C 109.5 . . ?
H9B C9 H9C 109.5 . . ?
C8 C10 H10A 109.5 . . ?
C8 C10 H10B 109.5 . . ?
H10A C10 H10B 109.5 . . ?
C8 C10 H10C 109.5 . . ?
H10A C10 H10C 109.5 . . ?
H10B C10 H10C 109.5 . . ?
C12 C11 C13 111.71(19) . . ?
C12 C11 P1 112.19(15) . . ?
C13 C11 P1 114.61(15) . . ?
C12 C11 H11 105.8 . . ?
C13 C11 H11 105.8 . . ?
P1 C11 H11 105.8 . . ?
C11 C12 H12A 109.5 . . ?
C11 C12 H12B 109.5 . . ?
H12A C12 H12B 109.5 . . ?
C11 C12 H12C 109.5 . . ?
H12A C12 H12C 109.5 . . ?
H12B C12 H12C 109.5 . . ?
C11 C13 H13A 109.5 . . ?
C11 C13 H13B 109.5 . . ?
H13A C13 H13B 109.5 . . ?
C11 C13 H13C 109.5 . . ?
H13A C13 H13C 109.5 . . ?
H13B C13 H13C 109.5 . . ?
N2 C14 C19 124.7(2) . . ?
N2 C14 C15 118.66(19) . . ?
C19 C14 C15 116.7(2) . . ?
C16 C15 C14 121.9(2) . . ?
C16 C15 H15 119.1 . . ?
C14 C15 H15 119.1 . . ?
C15 C16 C17 120.7(2) . . ?
C15 C16 H16 119.7 . . ?
C17 C16 H16 119.7 . . ?
C16 C17 C18 118.5(2) . . ?
C16 C17 H17 120.7 . . ?
C18 C17 H17 120.7 . . ?
C17 C18 C19 121.1(2) . . ?
C17 C18 H18 119.5 . . ?
C19 C18 H18 119.5 . . ?
C18 C19 C14 121.1(2) . . ?
C18 C19 H19 119.5 . . ?
C14 C19 H19 119.5 . . ?
N2 C20 P2 110.95(13) . . ?
N2 C20 H20A 109.4 . . ?
P2 C20 H20A 109.4 . . ?
N2 C20 H20B 109.4 . . ?
P2 C20 H20B 109.4 . . ?
H20A C20 H20B 108.0 . . ?
C23 C21 C22 111.84(19) . . ?
C23 C21 P2 114.20(16) . . ?
C22 C21 P2 109.10(15) . . ?
C23 C21 H21 107.1 . . ?
C22 C21 H21 107.1 . . ?
P2 C21 H21 107.1 . . ?
C21 C22 H22A 109.5 . . ?
C21 C22 H22B 109.5 . . ?
H22A C22 H22B 109.5 . . ?
C21 C22 H22C 109.5 . . ?
H22A C22 H22C 109.5 . . ?
H22B C22 H22C 109.5 . . ?
C21 C23 H23A 109.5 . . ?
C21 C23 H23B 109.5 . . ?
H23A C23 H23B 109.5 . . ?
C21 C23 H23C 109.5 . . ?
H23A C23 H23C 109.5 . . ?
H23B C23 H23C 109.5 . . ?
C26 C24 C25 111.74(18) . . ?
C26 C24 P2 112.04(15) . . ?
C25 C24 P2 115.25(15) . . ?
C26 C24 H24 105.6 . . ?
C25 C24 H24 105.6 . . ?
P2 C24 H24 105.6 . . ?
C24 C25 H25A 109.5 . . ?
C24 C25 H25B 109.5 . . ?
H25A C25 H25B 109.5 . . ?
C24 C25 H25C 109.5 . . ?
H25A C25 H25C 109.5 . . ?
H25B C25 H25C 109.5 . . ?
C24 C26 H26A 109.5 . . ?
C24 C26 H26B 109.5 . . ?
H26A C26 H26B 109.5 . . ?
C24 C26 H26C 109.5 . . ?
H26A C26 H26C 109.5 . . ?
H26B C26 H26C 109.5 . . ?
N3 C27 C32 125.57(19) . . ?
N3 C27 C28 118.35(18) . . ?
C32 C27 C28 116.08(19) . . ?
C29 C28 C27 121.7(2) . . ?
C29 C28 H28 119.2 . . ?
C27 C28 H28 119.2 . . ?
C30 C29 C28 120.9(2) . . ?
C30 C29 H29 119.6 . . ?
C28 C29 H29 119.6 . . ?
C29 C30 C31 118.2(2) . . ?
C29 C30 H30 120.9 . . ?
C31 C30 H30 120.9 . . ?
C32 C31 C30 121.6(2) . . ?
C32 C31 H31 119.2 . . ?
C30 C31 H31 119.2 . . ?
C31 C32 C27 121.4(2) . . ?
C31 C32 H32 119.3 . . ?
C27 C32 H32 119.3 . . ?
N3 C33 P3 110.03(14) . . ?
N3 C33 H33A 109.7 . . ?
P3 C33 H33A 109.7 . . ?
N3 C33 H33B 109.7 . . ?
P3 C33 H33B 109.7 . . ?
H33A C33 H33B 108.2 . . ?
C35 C34 C36 111.02(17) . . ?
C35 C34 P3 115.49(14) . . ?
C36 C34 P3 109.02(14) . . ?
C35 C34 H34 107.0 . . ?
C36 C34 H34 107.0 . . ?
P3 C34 H34 107.0 . . ?
C34 C35 H35A 109.5 . . ?
C34 C35 H35B 109.5 . . ?
H35A C35 H35B 109.5 . . ?
C34 C35 H35C 109.5 . . ?
H35A C35 H35C 109.5 . . ?
H35B C35 H35C 109.5 . . ?
C34 C36 H36A 109.5 . . ?
C34 C36 H36B 109.5 . . ?
H36A C36 H36B 109.5 . . ?
C34 C36 H36C 109.5 . . ?
H36A C36 H36C 109.5 . . ?
H36B C36 H36C 109.5 . . ?
C38 C37 C39 112.23(17) . . ?
C38 C37 P3 115.34(14) . . ?
C39 C37 P3 110.33(14) . . ?
C38 C37 H37 106.1 . . ?
C39 C37 H37 106.1 . . ?
P3 C37 H37 106.1 . . ?
C37 C38 H38A 109.5 . . ?
C37 C38 H38B 109.5 . . ?
H38A C38 H38B 109.5 . . ?
C37 C38 H38C 109.5 . . ?
H38A C38 H38C 109.5 . . ?
H38B C38 H38C 109.5 . . ?
C37 C39 H39A 109.5 . . ?
C37 C39 H39B 109.5 . . ?
H39A C39 H39B 109.5 . . ?
C37 C39 H39C 109.5 . . ?
H39A C39 H39C 109.5 . . ?
H39B C39 H39C 109.5 . . ?
C41 C40 H40A 109.5 . . ?
C41 C40 H40B 109.5 . . ?
H40A C40 H40B 109.5 . . ?
C41 C40 H40C 109.5 . . ?
H40A C40 H40C 109.5 . . ?
H40B C40 H40C 109.5 . . ?
C42 C41 C46 117.3(5) . . ?
C42 C41 C40 121.8(5) . . ?
C46 C41 C40 120.9(6) . . ?
C41 C42 C43 123.0(4) . . ?
C41 C42 H42 118.5 . . ?
C43 C42 H42 118.5 . . ?
C42 C43 C44 117.8(5) . . ?
C42 C43 H43 121.1 . . ?
C44 C43 H43 121.1 . . ?
C45 C44 C43 119.0(5) . . ?
C45 C44 H44 120.5 . . ?
C43 C44 H44 120.5 . . ?
C44 C45 C46 122.1(5) . . ?
C44 C45 H45 118.9 . . ?
C46 C45 H45 118.9 . . ?
C45 C46 C41 120.8(6) . . ?
C45 C46 H46 119.6 . . ?
C41 C46 H46 119.6 . . ?
C41' C40' H40D 109.5 . . ?
C41' C40' H40E 109.5 . . ?
H40D C40' H40E 109.5 . . ?
C41' C40' H40F 109.5 . . ?
H40D C40' H40F 109.5 . . ?
H40E C40' H40F 109.5 . . ?
C42' C41' C46' 119.7(15) . . ?
C42' C41' C40' 122.2(12) . . ?
C46' C41' C40' 118.1(14) . . ?
C43' C42' C41' 120.8(14) . . ?
C43' C42' H42' 119.6 . . ?
C41' C42' H42' 119.6 . . ?
C42' C43' C44' 118.3(13) . . ?
C42' C43' H43' 120.9 . . ?
C44' C43' H43' 120.9 . . ?
C45' C44' C43' 118.9(18) . . ?
C45' C44' H44' 120.6 . . ?
C43' C44' H44' 120.6 . . ?
C46' C45' C44' 123.8(15) . . ?
C46' C45' H45' 118.1 . . ?
C44' C45' H45' 118.1 . . ?
C45' C46' C41' 118.6(17) . . ?
C45' C46' H46' 120.7 . . ?
C41' C46' H46' 120.7 . . ?

loop_
_geom_bond_atom_site_label_1
_geom_bond_atom_site_label_2
_geom_bond_distance
_geom_bond_site_symmetry_2
_geom_bond_publ_flag
Y1 N3 2.2503(17) . ?
Y1 N2 2.2591(17) . ?
Y1 N1 2.2639(17) . ?
Y1 Ni1 2.4823(3) . ?
Y1 P1 3.2358(6) . ?
Y1 P2 3.2747(6) . ?
Y1 P3 3.3493(6) . ?
Ni1 P2 2.2167(6) . ?
Ni1 P1 2.2274(6) . ?
Ni1 P3 2.2362(6) . ?
P1 C11 1.854(2) . ?
P1 C8 1.861(2) . ?
P1 C7 1.872(2) . ?
N1 C1 1.385(3) . ?
N1 C7 1.457(3) . ?
C1 C2 1.408(3) . ?
C1 C6 1.411(3) . ?
P2 C24 1.854(2) . ?
P2 C20 1.862(2) . ?
P2 C21 1.863(2) . ?
N2 C14 1.387(3) . ?
N2 C20 1.461(3) . ?
C2 C3 1.377(3) . ?
C2 H2 0.9500 . ?
P3 C33 1.857(2) . ?
P3 C34 1.859(2) . ?
P3 C37 1.860(2) . ?
N3 C27 1.374(2) . ?
N3 C33 1.464(3) . ?
C3 C4 1.387(3) . ?
C3 H3 0.9500 . ?
C4 C5 1.377(3) . ?
C4 H4 0.9500 . ?
C5 C6 1.393(3) . ?
C5 H5 0.9500 . ?
C6 H6 0.9500 . ?
C7 H7A 0.9900 . ?
C7 H7B 0.9900 . ?
C8 C10 1.524(3) . ?
C8 C9 1.529(3) . ?
C8 H8 1.0000 . ?
C9 H9A 0.9800 . ?
C9 H9B 0.9800 . ?
C9 H9C 0.9800 . ?
C10 H10A 0.9800 . ?
C10 H10B 0.9800 . ?
C10 H10C 0.9800 . ?
C11 C12 1.531(3) . ?
C11 C13 1.532(3) . ?
C11 H11 1.0000 . ?
C12 H12A 0.9800 . ?
C12 H12B 0.9800 . ?
C12 H12C 0.9800 . ?
C13 H13A 0.9800 . ?
C13 H13B 0.9800 . ?
C13 H13C 0.9800 . ?
C14 C19 1.403(3) . ?
C14 C15 1.406(3) . ?
C15 C16 1.379(3) . ?
C15 H15 0.9500 . ?
C16 C17 1.385(3) . ?
C16 H16 0.9500 . ?
C17 C18 1.387(3) . ?
C17 H17 0.9500 . ?
C18 C19 1.388(3) . ?
C18 H18 0.9500 . ?
C19 H19 0.9500 . ?
C20 H20A 0.9900 . ?
C20 H20B 0.9900 . ?
C21 C23 1.523(3) . ?
C21 C22 1.532(3) . ?
C21 H21 1.0000 . ?
C22 H22A 0.9800 . ?
C22 H22B 0.9800 . ?
C22 H22C 0.9800 . ?
C23 H23A 0.9800 . ?
C23 H23B 0.9800 . ?
C23 H23C 0.9800 . ?
C24 C26 1.529(3) . ?
C24 C25 1.532(3) . ?
C24 H24 1.0000 . ?
C25 H25A 0.9800 . ?
C25 H25B 0.9800 . ?
C25 H25C 0.9800 . ?
C26 H26A 0.9800 . ?
C26 H26B 0.9800 . ?
C26 H26C 0.9800 . ?
C27 C32 1.405(3) . ?
C27 C28 1.415(3) . ?
C28 C29 1.388(3) . ?
C28 H28 0.9500 . ?
C29 C30 1.383(3) . ?
C29 H29 0.9500 . ?
C30 C31 1.385(3) . ?
C30 H30 0.9500 . ?
C31 C32 1.383(3) . ?
C31 H31 0.9500 . ?
C32 H32 0.9500 . ?
C33 H33A 0.9900 . ?
C33 H33B 0.9900 . ?
C34 C35 1.528(3) . ?
C34 C36 1.536(3) . ?
C34 H34 1.0000 . ?
C35 H35A 0.9800 . ?
C35 H35B 0.9800 . ?
C35 H35C 0.9800 . ?
C36 H36A 0.9800 . ?
C36 H36B 0.9800 . ?
C36 H36C 0.9800 . ?
C37 C38 1.529(3) . ?
C37 C39 1.535(3) . ?
C37 H37 1.0000 . ?
C38 H38A 0.9800 . ?
C38 H38B 0.9800 . ?
C38 H38C 0.9800 . ?
C39 H39A 0.9800 . ?
C39 H39B 0.9800 . ?
C39 H39C 0.9800 . ?
C40 C41 1.487(9) . ?
C40 H40A 0.9800 . ?
C40 H40B 0.9800 . ?
C40 H40C 0.9800 . ?
C41 C42 1.378(7) . ?
C41 C46 1.392(8) . ?
C42 C43 1.389(8) . ?
C42 H42 0.9500 . ?
C43 C44 1.414(6) . ?
C43 H43 0.9500 . ?
C44 C45 1.363(7) . ?
C44 H44 0.9500 . ?
C45 C46 1.365(11) . ?
C45 H45 0.9500 . ?
C46 H46 0.9500 . ?
C40' C41' 1.472(15) . ?
C40' H40D 0.9800 . ?
C40' H40E 0.9800 . ?
C40' H40F 0.9800 . ?
C41' C42' 1.392(12) . ?
C41' C46' 1.397(14) . ?
C42' C43' 1.379(17) . ?
C42' H42' 0.9500 . ?
C43' C44' 1.408(19) . ?
C43' H43' 0.9500 . ?
C44' C45' 1.369(19) . ?
C44' H44' 0.9500 . ?
C45' C46' 1.33(2) . ?
C45' H45' 0.9500 . ?
C46' H46' 0.9500 . ?

loop_
_geom_torsion_atom_site_label_1
_geom_torsion_atom_site_label_2
_geom_torsion_atom_site_label_3
_geom_torsion_atom_site_label_4
_geom_torsion
_geom_torsion_site_symmetry_1
_geom_torsion_site_symmetry_2
_geom_torsion_site_symmetry_3
_geom_torsion_site_symmetry_4
_geom_torsion_publ_flag
C7 N1 C1 C2 171.75(18) . . . . ?
Y1 N1 C1 C2 -23.2(3) . . . . ?
C7 N1 C1 C6 -7.5(3) . . . . ?
Y1 N1 C1 C6 157.52(17) . . . . ?
N1 C1 C2 C3 178.6(2) . . . . ?
C6 C1 C2 C3 -2.0(3) . . . . ?
C1 C2 C3 C4 0.8(3) . . . . ?
C2 C3 C4 C5 0.8(3) . . . . ?
C3 C4 C5 C6 -1.0(4) . . . . ?
C4 C5 C6 C1 -0.4(4) . . . . ?
N1 C1 C6 C5 -178.9(2) . . . . ?
C2 C1 C6 C5 1.8(3) . . . . ?
C1 N1 C7 P1 -173.68(14) . . . . ?
Y1 N1 C7 P1 19.00(19) . . . . ?
C11 P1 C7 N1 -152.15(15) . . . . ?
C8 P1 C7 N1 101.12(16) . . . . ?
Ni1 P1 C7 N1 -32.67(17) . . . . ?
Y1 P1 C7 N1 -12.62(13) . . . . ?
C11 P1 C8 C10 60.48(17) . . . . ?
C7 P1 C8 C10 162.26(16) . . . . ?
Ni1 P1 C8 C10 -67.59(17) . . . . ?
Y1 P1 C8 C10 -124.74(14) . . . . ?
C11 P1 C8 C9 -174.21(15) . . . . ?
C7 P1 C8 C9 -72.43(16) . . . . ?
Ni1 P1 C8 C9 57.71(17) . . . . ?
Y1 P1 C8 C9 0.57(17) . . . . ?
C8 P1 C11 C12 -86.01(17) . . . . ?
C7 P1 C11 C12 172.40(16) . . . . ?
Ni1 P1 C11 C12 48.71(17) . . . . ?
Y1 P1 C11 C12 101.29(17) . . . . ?
C8 P1 C11 C13 42.77(19) . . . . ?
C7 P1 C11 C13 -58.82(19) . . . . ?
Ni1 P1 C11 C13 177.49(15) . . . . ?
Y1 P1 C11 C13 -129.93(15) . . . . ?
C20 N2 C14 C19 -12.8(3) . . . . ?
Y1 N2 C14 C19 146.37(17) . . . . ?
C20 N2 C14 C15 167.74(18) . . . . ?
Y1 N2 C14 C15 -33.1(3) . . . . ?
N2 C14 C15 C16 175.8(2) . . . . ?
C19 C14 C15 C16 -3.7(3) . . . . ?
C14 C15 C16 C17 2.3(4) . . . . ?
C15 C16 C17 C18 0.4(4) . . . . ?
C16 C17 C18 C19 -1.6(4) . . . . ?
C17 C18 C19 C14 0.1(3) . . . . ?
N2 C14 C19 C18 -177.0(2) . . . . ?
C15 C14 C19 C18 2.5(3) . . . . ?
C14 N2 C20 P2 -172.62(15) . . . . ?
Y1 N2 C20 P2 26.51(18) . . . . ?
C24 P2 C20 N2 -158.71(14) . . . . ?
C21 P2 C20 N2 94.28(15) . . . . ?
Ni1 P2 C20 N2 -39.10(16) . . . . ?
Y1 P2 C20 N2 -16.89(12) . . . . ?
C24 P2 C21 C23 62.23(18) . . . . ?
C20 P2 C21 C23 165.38(16) . . . . ?
Ni1 P2 C21 C23 -66.30(18) . . . . ?
Y1 P2 C21 C23 -121.50(15) . . . . ?
C24 P2 C21 C22 -171.82(15) . . . . ?
C20 P2 C21 C22 -68.67(17) . . . . ?
Ni1 P2 C21 C22 59.65(18) . . . . ?
Y1 P2 C21 C22 4.45(18) . . . . ?
C20 P2 C24 C26 168.97(15) . . . . ?
C21 P2 C24 C26 -88.69(17) . . . . ?
Ni1 P2 C24 C26 46.57(17) . . . . ?
Y1 P2 C24 C26 96.90(17) . . . . ?
C20 P2 C24 C25 -61.77(17) . . . . ?
C21 P2 C24 C25 40.57(18) . . . . ?
Ni1 P2 C24 C25 175.83(13) . . . . ?
Y1 P2 C24 C25 -133.84(13) . . . . ?
C33 N3 C27 C32 -10.0(3) . . . . ?
Y1 N3 C27 C32 147.14(17) . . . . ?
C33 N3 C27 C28 170.20(17) . . . . ?
Y1 N3 C27 C28 -32.6(2) . . . . ?
N3 C27 C28 C29 175.83(19) . . . . ?
C32 C27 C28 C29 -4.0(3) . . . . ?
C27 C28 C29 C30 2.2(3) . . . . ?
C28 C29 C30 C31 0.3(3) . . . . ?
C29 C30 C31 C32 -0.7(3) . . . . ?
C30 C31 C32 C27 -1.3(3) . . . . ?
N3 C27 C32 C31 -176.25(19) . . . . ?
C28 C27 C32 C31 3.5(3) . . . . ?
C27 N3 C33 P3 -179.52(14) . . . . ?
Y1 N3 C33 P3 23.95(18) . . . . ?
C34 P3 C33 N3 100.55(14) . . . . ?
C37 P3 C33 N3 -152.96(13) . . . . ?
Ni1 P3 C33 N3 -34.16(15) . . . . ?
Y1 P3 C33 N3 -14.33(11) . . . . ?
C33 P3 C34 C35 165.15(16) . . . . ?
C37 P3 C34 C35 60.47(17) . . . . ?
Ni1 P3 C34 C35 -66.67(17) . . . . ?
Y1 P3 C34 C35 -121.98(14) . . . . ?
C33 P3 C34 C36 -69.07(16) . . . . ?
C37 P3 C34 C36 -173.75(14) . . . . ?
Ni1 P3 C34 C36 59.11(16) . . . . ?
Y1 P3 C34 C36 3.80(16) . . . . ?
C33 P3 C37 C38 -62.87(17) . . . . ?
C34 P3 C37 C38 39.31(17) . . . . ?
Ni1 P3 C37 C38 175.10(13) . . . . ?
Y1 P3 C37 C38 -137.30(12) . . . . ?
C33 P3 C37 C39 168.67(14) . . . . ?
C34 P3 C37 C39 -89.15(15) . . . . ?
Ni1 P3 C37 C39 46.64(15) . . . . ?
Y1 P3 C37 C39 94.24(15) . . . . ?
C46 C41 C42 C43 0.4(9) . . . . ?
C40 C41 C42 C43 -179.8(13) . . . . ?
C41 C42 C43 C44 -0.3(8) . . . . ?
C42 C43 C44 C45 -0.6(7) . . . . ?
C43 C44 C45 C46 1.4(8) . . . . ?
C44 C45 C46 C41 -1.4(10) . . . . ?
C42 C41 C46 C45 0.4(10) . . . . ?
C40 C41 C46 C45 -179.4(14) . . . . ?
C46' C41' C42' C43' -1(3) . . . . ?
C40' C41' C42' C43' -178.5(13) . . . . ?
C41' C42' C43' C44' -1(4) . . . . ?
C42' C43' C44' C45' 2(7) . . . . ?
C43' C44' C45' C46' -1(7) . . . . ?
C44' C45' C46' C41' -2(5) . . . . ?
C42' C41' C46' C45' 3(3) . . . . ?
C40' C41' C46' C45' -179.8(17) . . . . ?
